data_7030426
loop_
_publ_author_name
'Georgopoulou, Anastasia N.'
'Adam, Rosa'
'Raptopoulou, Catherine P.'
'Psycharis, Vassilis'
'Ballesteros, Rafael'
'Abarca, Bel\'en'
'Boudalis, Athanassios K.'

_publ_section_title
;
 Isomorphous replacement of MII ions in MII--GdIII dimers (MII = CuII,
 MnII, NiII, CoII, ZnII): magnetic studies of the products
;
_journal_issue 20
_journal_name_full 'Dalton Transactions'
_journal_page_first 5020
_journal_paper_doi 10.1039/b925525g
_journal_volume 39
_journal_year 2010
_chemical_formula_sum 'C65 H72 Cl2 Gd N9 Ni O21'
_chemical_formula_weight 1602.18
_chemical_name_systematic
;
?
;
_space_group_IT_number 9
_symmetry_cell_setting monoclinic
_symmetry_space_group_name_Hall 'C -2yc'
_symmetry_space_group_name_H-M 'C 1 c 1'
_atom_sites_solution_hydrogens geom
_atom_sites_solution_primary direct
_atom_sites_solution_secondary difmap
_audit_creation_method SHELXL-97
_cell_angle_alpha 90.00
_cell_angle_beta 105.0320(10)
_cell_angle_gamma 90.00
_cell_formula_units_Z 4
_cell_length_a 15.2166(2)
_cell_length_b 20.4545(3)
_cell_length_c 22.7423(4)
_cell_measurement_reflns_used 41268
_cell_measurement_temperature 160(2)
_cell_measurement_theta_max 71.85
_cell_measurement_theta_min 6.83
_cell_volume 6836.28(18)
_computing_cell_refinement 'CrystalClear, Rigaku MSC, 2005'
_computing_data_collection 'CrystalClear, Rigaku MSC, 2005'
_computing_data_reduction 'CrystalClear, Rigaku MSC, 2005'
_computing_structure_refinement 'SHELXL-97 (Sheldrick, 1997)'
_computing_structure_solution 'SHELXS-97 (Sheldrick, 1997)'
_diffrn_ambient_temperature 160(2)
_diffrn_measured_fraction_theta_full 0.990
_diffrn_measured_fraction_theta_max 0.990
_diffrn_measurement_device_type 'Rigaku R-AXIS SPIDER IPDS'
_diffrn_measurement_method '\q scans'
_diffrn_radiation_monochromator graphite
_diffrn_radiation_source 'fine-focus sealed tube'
_diffrn_radiation_type CuK\a
_diffrn_radiation_wavelength 1.54178
_diffrn_reflns_av_R_equivalents 0.0810
_diffrn_reflns_av_sigmaI/netI 0.1292
_diffrn_reflns_limit_h_max 17
_diffrn_reflns_limit_h_min -16
_diffrn_reflns_limit_k_max 24
_diffrn_reflns_limit_k_min -24
_diffrn_reflns_limit_l_max 26
_diffrn_reflns_limit_l_min -26
_diffrn_reflns_number 43530
_diffrn_reflns_theta_full 65.00
_diffrn_reflns_theta_max 65.00
_diffrn_reflns_theta_min 7.16
_exptl_absorpt_coefficient_mu 7.962
_exptl_absorpt_correction_T_max 1.000
_exptl_absorpt_correction_T_min 0.548
_exptl_absorpt_correction_type empirical
_exptl_absorpt_process_details 'CrystalClear, Rigaku MSC, 2005'
_exptl_crystal_colour purple
_exptl_crystal_density_diffrn 1.557
_exptl_crystal_density_method 'not measured'
_exptl_crystal_description parallelepiped
_exptl_crystal_F_000 3276
_exptl_crystal_size_max 0.25
_exptl_crystal_size_mid 0.20
_exptl_crystal_size_min 0.10
_refine_diff_density_max 1.825
_refine_diff_density_min -1.501
_refine_diff_density_rms 0.092
_refine_ls_abs_structure_details 'Flack H D (1983), Acta Cryst. A39, 876-881'
_refine_ls_abs_structure_Flack 0.000(2)
_refine_ls_extinction_method none
_refine_ls_goodness_of_fit_ref 1.010
_refine_ls_hydrogen_treatment refall
_refine_ls_matrix_type full
_refine_ls_number_parameters 897
_refine_ls_number_reflns 10380
_refine_ls_number_restraints 30
_refine_ls_restrained_S_all 1.019
_refine_ls_R_factor_all 0.0808
_refine_ls_R_factor_gt 0.0690
_refine_ls_shift/su_max 0.001
_refine_ls_shift/su_mean 0.000
_refine_ls_structure_factor_coef Fsqd
_refine_ls_weighting_details 'calc w=1/[\s^2^(Fo^2^)+(0.0716P)^2^+0.0000P] where P=(Fo^2^+2Fc^2^)/3'
_refine_ls_weighting_scheme calc
_refine_ls_wR_factor_gt 0.1454
_refine_ls_wR_factor_ref 0.1607
_reflns_number_gt 8044
_reflns_number_total 10380
_reflns_threshold_expression >2sigma(I)
_cod_data_source_file b925525g.txt
_cod_data_source_block Complex3
_cod_original_cell_volume 6836.27(18)
_cod_original_sg_symbol_H-M Cc
_cod_database_code 7030426

loop_
_symmetry_equiv_pos_as_xyz
'x, y, z'
'x, -y, z+1/2'
'x+1/2, y+1/2, z'
'x+1/2, -y+1/2, z+1/2'

loop_
_atom_site_label
_atom_site_type_symbol
_atom_site_fract_x
_atom_site_fract_y
_atom_site_fract_z
_atom_site_U_iso_or_equiv
_atom_site_adp_type
_atom_site_occupancy
_atom_site_symmetry_multiplicity
_atom_site_calc_flag
_atom_site_refinement_flags
_atom_site_disorder_assembly
_atom_site_disorder_group
Gd Gd 0.73539(3) 0.04136(2) 0.15575(3) 0.03923(16) Uani 1 1 d . . .
Ni Ni 0.54926(10) 0.08097(7) 0.08445(6) 0.0416(4) Uani 1 1 d . . .
O1 O 0.5909(4) 0.0454(2) 0.1718(3) 0.0339(14) Uani 1 1 d . . .
O3 O 0.8701(4) 0.0970(3) 0.2176(3) 0.0480(16) Uani 1 1 d . . .
HO3 H 0.9152 0.1023 0.2033 0.062 Uiso 1 1 calc R . .
N1 N 0.4747(5) 0.1409(3) 0.1265(4) 0.0466(19) Uani 1 1 d . . .
N2 N 0.7205(5) 0.1093(3) 0.2474(3) 0.0427(18) Uani 1 1 d . . .
O31 O 0.6653(4) 0.1358(3) 0.1072(3) 0.0444(15) Uani 1 1 d . . .
O33 O 0.8672(4) -0.0128(3) 0.1369(2) 0.0435(15) Uani 1 1 d . . .
HO33 H 0.8777 -0.0519 0.1478 0.056 Uiso 1 1 calc R . .
N31 N 0.5351(5) 0.1299(4) 0.0047(4) 0.0473(19) Uani 1 1 d . . .
N32 N 0.8087(6) 0.0903(3) 0.0752(4) 0.048(2) Uani 1 1 d . . .
O61 O 0.6308(4) 0.0072(3) 0.0667(2) 0.0419(15) Uani 1 1 d . . .
O63 O 0.7991(4) -0.0246(3) 0.2449(3) 0.0404(15) Uani 1 1 d . . .
HO63 H 0.8187 -0.0059 0.2786 0.052 Uiso 1 1 calc R . .
N61 N 0.4542(5) 0.0096(4) 0.0573(3) 0.0386(18) Uani 1 1 d . . .
N62 N 0.6880(5) -0.0784(3) 0.1541(3) 0.0381(17) Uani 1 1 d . . .
C1 C 0.4086(7) 0.1829(5) 0.0979(5) 0.057(3) Uani 1 1 d . . .
H1 H 0.4038 0.1938 0.0566 0.074 Uiso 1 1 calc R . .
C2 C 0.3478(7) 0.2103(5) 0.1266(5) 0.057(3) Uani 1 1 d . . .
H2 H 0.3031 0.2407 0.1062 0.074 Uiso 1 1 calc R . .
C3 C 0.3544(7) 0.1919(5) 0.1862(5) 0.057(3) Uani 1 1 d . . .
H3 H 0.3125 0.2087 0.2070 0.075 Uiso 1 1 calc R . .
C4 C 0.4216(7) 0.1493(4) 0.2154(5) 0.049(2) Uani 1 1 d . . .
H4 H 0.4264 0.1364 0.2562 0.064 Uiso 1 1 calc R . .
C5 C 0.4815(6) 0.1257(4) 0.1848(4) 0.040(2) Uani 1 1 d . . .
C6 C 0.5597(6) 0.0779(4) 0.2147(4) 0.037(2) Uani 1 1 d . . .
O2 O 0.5260(4) 0.0341(3) 0.2530(3) 0.0417(15) Uani 1 1 d . . .
C7 C 0.6372(7) 0.1149(4) 0.2590(4) 0.046(2) Uani 1 1 d . . .
C8 C 0.6264(7) 0.1498(5) 0.3096(5) 0.059(3) Uani 1 1 d . . .
H8 H 0.5688 0.1511 0.3185 0.077 Uiso 1 1 calc R . .
C9 C 0.6983(8) 0.1818(5) 0.3459(5) 0.063(3) Uani 1 1 d . . .
H9 H 0.6904 0.2066 0.3796 0.082 Uiso 1 1 calc R . .
C10 C 0.7818(8) 0.1786(4) 0.3344(5) 0.057(3) Uani 1 1 d . . .
H10 H 0.8320 0.2016 0.3594 0.074 Uiso 1 1 calc R . .
C11 C 0.7928(6) 0.1403(4) 0.2843(4) 0.042(2) Uani 1 1 d . . .
C12 C 0.8834(6) 0.1321(4) 0.2726(4) 0.044(2) Uani 1 1 d . . .
O4 O 0.9271(5) 0.1920(3) 0.2711(3) 0.0575(19) Uani 1 1 d . . .
C13 C 0.9464(6) 0.0933(4) 0.3259(4) 0.044(2) Uani 1 1 d . . .
C14 C 1.0236(7) 0.1183(5) 0.3642(5) 0.069(3) Uani 1 1 d . . .
H14 H 1.0423 0.1616 0.3583 0.090 Uiso 1 1 calc R . .
C15 C 1.0748(8) 0.0803(6) 0.4119(6) 0.076(4) Uani 1 1 d . . .
H15 H 1.1283 0.0972 0.4390 0.098 Uiso 1 1 calc R . .
C16 C 1.0455(8) 0.0178(5) 0.4183(5) 0.066(3) Uani 1 1 d . . .
H16 H 1.0790 -0.0103 0.4493 0.086 Uiso 1 1 calc R . .
C17 C 0.9675(7) -0.0024(5) 0.3790(4) 0.055(3) Uani 1 1 d . . .
H17 H 0.9461 -0.0449 0.3848 0.072 Uiso 1 1 calc R . .
N3 N 0.9177(6) 0.0334(4) 0.3323(4) 0.049(2) Uani 1 1 d . . .
C18 C 0.4620(7) -0.0131(5) 0.2187(5) 0.056(3) Uani 1 1 d D . .
H18A H 0.4938 -0.0449 0.1987 0.073 Uiso 1 1 calc R . .
H18B H 0.4147 0.0093 0.1869 0.073 Uiso 1 1 calc R . .
C19 C 0.4190(9) -0.0478(6) 0.2630(5) 0.080(4) Uani 1 1 d D . .
H19A H 0.3682 -0.0748 0.2403 0.104 Uiso 1 1 calc R . .
H19B H 0.3966 -0.0154 0.2873 0.104 Uiso 1 1 calc R . .
H19C H 0.4645 -0.0757 0.2899 0.104 Uiso 1 1 calc R . .
C20 C 0.8785(8) 0.2351(5) 0.2238(6) 0.073(4) Uani 1 1 d D . .
H20A H 0.8434 0.2671 0.2413 0.095 Uiso 1 1 calc R . .
H20B H 0.8350 0.2095 0.1924 0.095 Uiso 1 1 calc R . .
C21 C 0.9409(11) 0.2699(10) 0.1959(10) 0.185(11) Uani 1 1 d D . .
H21A H 0.9858 0.2937 0.2273 0.241 Uiso 1 1 calc R . .
H21B H 0.9067 0.3008 0.1656 0.241 Uiso 1 1 calc R . .
H21C H 0.9723 0.2384 0.1759 0.241 Uiso 1 1 calc R . .
C31 C 0.4610(7) 0.1278(5) -0.0439(4) 0.053(3) Uani 1 1 d . . .
H31 H 0.4121 0.0994 -0.0427 0.069 Uiso 1 1 calc R . .
C32 C 0.4551(8) 0.1659(6) -0.0947(5) 0.071(3) Uani 1 1 d . . .
H32 H 0.4025 0.1645 -0.1281 0.092 Uiso 1 1 calc R . .
C33 C 0.5256(10) 0.2051(7) -0.0959(6) 0.102(5) Uani 1 1 d . . .
H33 H 0.5230 0.2303 -0.1315 0.132 Uiso 1 1 calc R . .
C34 C 0.6017(9) 0.2102(7) -0.0474(6) 0.088(4) Uani 1 1 d . . .
H34 H 0.6498 0.2397 -0.0478 0.114 Uiso 1 1 calc R . .
C35 C 0.6042(7) 0.1682(5) 0.0040(4) 0.050(3) Uani 1 1 d . . .
C36 C 0.6865(7) 0.1711(4) 0.0608(4) 0.047(2) Uani 1 1 d . . .
O32 O 0.7084(5) 0.2377(3) 0.0783(3) 0.0530(17) Uani 1 1 d . . .
C37 C 0.7735(6) 0.1459(4) 0.0485(4) 0.040(2) Uani 1 1 d . . .
C38 C 0.8196(7) 0.1799(5) 0.0105(4) 0.048(2) Uani 1 1 d . . .
H38 H 0.7970 0.2207 -0.0072 0.063 Uiso 1 1 calc R . .
C39 C 0.8951(7) 0.1540(5) 0.0000(5) 0.053(3) Uani 1 1 d . . .
H39 H 0.9244 0.1757 -0.0267 0.069 Uiso 1 1 calc R . .
C40 C 0.9308(7) 0.0960(5) 0.0277(4) 0.049(2) Uani 1 1 d . . .
H40 H 0.9846 0.0775 0.0208 0.064 Uiso 1 1 calc R . .
C41 C 0.8851(6) 0.0659(4) 0.0659(4) 0.039(2) Uani 1 1 d . . .
C42 C 0.9271(7) 0.0066(4) 0.1020(4) 0.042(2) Uani 1 1 d . . .
O34 O 0.9391(5) -0.0451(3) 0.0645(3) 0.0527(18) Uani 1 1 d . . .
C43 C 1.0213(7) 0.0228(5) 0.1413(4) 0.045(2) Uani 1 1 d . . .
C44 C 1.0986(7) 0.0067(5) 0.1255(5) 0.058(3) Uani 1 1 d . . .
H44 H 1.0960 -0.0194 0.0905 0.075 Uiso 1 1 calc R . .
C45 C 1.1832(8) 0.0292(6) 0.1617(6) 0.071(3) Uani 1 1 d . . .
H45 H 1.2383 0.0190 0.1515 0.092 Uiso 1 1 calc R . .
C46 C 1.1834(9) 0.0652(6) 0.2106(5) 0.070(3) Uani 1 1 d . . .
H46 H 1.2398 0.0790 0.2366 0.092 Uiso 1 1 calc R . .
C47 C 1.1038(8) 0.0826(5) 0.2241(5) 0.064(3) Uani 1 1 d . . .
H47 H 1.1060 0.1111 0.2574 0.083 Uiso 1 1 calc R . .
N33 N 1.0221(6) 0.0601(4) 0.1911(4) 0.052(2) Uani 1 1 d . . .
C48 C 0.6384(9) 0.2702(5) 0.0999(7) 0.087(4) Uani 1 1 d D . .
H48A H 0.6309 0.2491 0.1375 0.113 Uiso 1 1 calc R . .
H48B H 0.5795 0.2688 0.0686 0.113 Uiso 1 1 calc R . .
C49 C 0.6707(13) 0.3399(6) 0.1124(9) 0.159(9) Uani 1 1 d D . .
H49A H 0.6398 0.3600 0.1407 0.206 Uiso 1 1 calc R . .
H49B H 0.6566 0.3646 0.0742 0.206 Uiso 1 1 calc R . .
H49C H 0.7365 0.3402 0.1305 0.206 Uiso 1 1 calc R . .
C50 C 0.8587(8) -0.0683(6) 0.0220(6) 0.073(3) Uani 1 1 d D . .
H50A H 0.8492 -0.0437 -0.0166 0.094 Uiso 1 1 calc R . .
H50B H 0.8054 -0.0606 0.0385 0.094 Uiso 1 1 calc R . .
C51 C 0.8661(14) -0.1390(6) 0.0100(8) 0.173(10) Uani 1 1 d D . .
H51A H 0.9225 -0.1472 -0.0019 0.224 Uiso 1 1 calc R . .
H51B H 0.8139 -0.1526 -0.0229 0.224 Uiso 1 1 calc R . .
H51C H 0.8668 -0.1639 0.0470 0.224 Uiso 1 1 calc R . .
C61 C 0.3632(6) 0.0163(5) 0.0505(4) 0.042(2) Uani 1 1 d . . .
H61 H 0.3407 0.0574 0.0596 0.055 Uiso 1 1 calc R . .
C62 C 0.3033(8) -0.0328(5) 0.0315(5) 0.058(3) Uani 1 1 d . . .
H62 H 0.2402 -0.0265 0.0276 0.076 Uiso 1 1 calc R . .
C63 C 0.3362(8) -0.0933(6) 0.0177(5) 0.076(4) Uani 1 1 d . . .
H63 H 0.2955 -0.1286 0.0040 0.099 Uiso 1 1 calc R . .
C64 C 0.4285(8) -0.1011(6) 0.0243(5) 0.069(3) Uani 1 1 d . . .
H64 H 0.4523 -0.1418 0.0155 0.090 Uiso 1 1 calc R . .
C65 C 0.4865(7) -0.0474(5) 0.0442(4) 0.045(2) Uani 1 1 d . . .
C66 C 0.5884(7) -0.0532(5) 0.0541(4) 0.044(2) Uani 1 1 d . . .
O62 O 0.6078(5) -0.0838(3) 0.0009(3) 0.0553(18) Uani 1 1 d . . .
C67 C 0.6300(6) -0.1034(4) 0.1040(4) 0.044(2) Uani 1 1 d . . .
C68 C 0.6092(7) -0.1685(5) 0.0985(5) 0.054(3) Uani 1 1 d . . .
H68 H 0.5725 -0.1851 0.0612 0.070 Uiso 1 1 calc R . .
C69 C 0.6416(7) -0.2104(5) 0.1474(4) 0.052(3) Uani 1 1 d . . .
H69 H 0.6259 -0.2555 0.1445 0.067 Uiso 1 1 calc R . .
C70 C 0.6971(6) -0.1851(4) 0.2000(4) 0.044(2) Uani 1 1 d . . .
H70 H 0.7178 -0.2115 0.2353 0.057 Uiso 1 1 calc R . .
C71 C 0.7216(6) -0.1204(4) 0.2000(4) 0.0326(18) Uani 1 1 d . . .
C72 C 0.7940(7) -0.0919(4) 0.2542(4) 0.042(2) Uani 1 1 d . . .
O64 O 0.7751(4) -0.1064(3) 0.3102(3) 0.0483(16) Uani 1 1 d . . .
C73 C 0.8854(6) -0.1260(4) 0.2571(4) 0.040(2) Uani 1 1 d . . .
C74 C 0.9240(7) -0.1699(4) 0.3032(4) 0.047(2) Uani 1 1 d . . .
H74 H 0.8967 -0.1794 0.3353 0.061 Uiso 1 1 calc R . .
C75 C 1.0054(7) -0.1992(5) 0.2995(5) 0.058(3) Uani 1 1 d . . .
H75 H 1.0361 -0.2283 0.3307 0.076 Uiso 1 1 calc R . .
C76 C 1.0408(8) -0.1865(5) 0.2521(5) 0.062(3) Uani 1 1 d . . .
H76 H 1.0943 -0.2083 0.2486 0.081 Uiso 1 1 calc R . .
C77 C 0.9985(7) -0.1417(5) 0.2088(5) 0.066(3) Uani 1 1 d . . .
H77 H 1.0251 -0.1320 0.1764 0.086 Uiso 1 1 calc R . .
N63 N 0.9219(5) -0.1115(4) 0.2107(3) 0.047(2) Uani 1 1 d . . .
C78 C 0.5876(12) -0.0458(6) -0.0538(6) 0.107(6) Uani 1 1 d D . .
H78A H 0.6358 -0.0535 -0.0751 0.139 Uiso 1 1 calc R . .
H78B H 0.5895 0.0011 -0.0427 0.139 Uiso 1 1 calc R . .
C79 C 0.4991(13) -0.0600(11) -0.0960(7) 0.194(11) Uani 1 1 d DU . .
H79A H 0.4901 -0.0315 -0.1317 0.252 Uiso 1 1 calc R . .
H79B H 0.4507 -0.0521 -0.0756 0.252 Uiso 1 1 calc R . .
H79C H 0.4974 -0.1058 -0.1088 0.252 Uiso 1 1 calc R . .
C80 C 0.6866(8) -0.0846(6) 0.3144(5) 0.067(3) Uani 1 1 d D . .
H80A H 0.6393 -0.1163 0.2942 0.088 Uiso 1 1 calc R . .
H80B H 0.6720 -0.0416 0.2943 0.088 Uiso 1 1 calc R . .
C81 C 0.6896(14) -0.0794(12) 0.3796(6) 0.188(11) Uani 1 1 d DU . .
H81A H 0.6303 -0.0648 0.3839 0.245 Uiso 1 1 calc R . .
H81B H 0.7364 -0.0477 0.3992 0.245 Uiso 1 1 calc R . .
H81C H 0.7042 -0.1222 0.3991 0.245 Uiso 1 1 calc R . .
Cl1 Cl 0.2703(2) 0.19300(14) 0.35790(12) 0.0674(8) Uani 1 1 d D . .
O91 O 0.3310(12) 0.2289(8) 0.4045(7) 0.100(6) Uiso 0.55 1 d PD A 1
O92 O 0.2422(13) 0.1314(8) 0.3755(8) 0.117(6) Uiso 0.55 1 d PD A 1
O93 O 0.1936(14) 0.2200(12) 0.3121(10) 0.160(11) Uiso 0.55 1 d PD A 1
O94 O 0.3086(10) 0.1890(8) 0.3076(6) 0.085(4) Uiso 0.55 1 d PD A 1
O91A O 0.364(3) 0.2184(18) 0.3790(18) 0.194(16) Uiso 0.45 1 d P A 2
O92A O 0.2357(12) 0.1788(9) 0.4072(8) 0.074(5) Uiso 0.45 1 d P A 2
O93A O 0.1846(16) 0.2384(12) 0.3402(11) 0.101(8) Uiso 0.45 1 d P A 2
O94A O 0.2985(18) 0.1268(12) 0.3417(12) 0.126(8) Uiso 0.45 1 d P A 2
Cl2 Cl 0.65605(19) 0.34296(13) 0.48659(12) 0.0592(7) Uani 1 1 d . . .
O95 O 0.6757(6) 0.4019(4) 0.5211(4) 0.108(3) Uani 1 1 d . . .
O96 O 0.6341(7) 0.2949(5) 0.5238(5) 0.133(4) Uani 1 1 d . . .
O97 O 0.7340(6) 0.3250(6) 0.4680(5) 0.117(4) Uani 1 1 d . . .
O98 O 0.5818(6) 0.3574(4) 0.4354(3) 0.088(3) Uani 1 1 d . . .
O99 O 0.7366(7) 0.3565(5) 0.3411(4) 0.095(3) Uani 1 1 d . . .
H99 H 0.7299 0.3459 0.3754 0.124 Uiso 1 1 calc R . .
C91 C 0.7020(11) 0.4207(6) 0.3260(6) 0.088(4) Uani 1 1 d . . .
H91A H 0.6373 0.4221 0.3267 0.115 Uiso 1 1 calc R . .
H91B H 0.7056 0.4316 0.2843 0.115 Uiso 1 1 calc R . .
C92 C 0.7534(11) 0.4694(7) 0.3689(6) 0.099(5) Uani 1 1 d . . .
H92A H 0.7216 0.5115 0.3620 0.128 Uiso 1 1 calc R . .
H92B H 0.8144 0.4743 0.3626 0.128 Uiso 1 1 calc R . .
H92C H 0.7585 0.4549 0.4107 0.128 Uiso 1 1 calc R . .

loop_
_atom_site_aniso_label
_atom_site_aniso_U_11
_atom_site_aniso_U_22
_atom_site_aniso_U_33
_atom_site_aniso_U_23
_atom_site_aniso_U_13
_atom_site_aniso_U_12
Gd 0.0288(3) 0.0359(3) 0.0523(3) 0.0047(2) 0.0092(2) 0.0029(3)
Ni 0.0341(10) 0.0386(8) 0.0514(9) 0.0060(7) 0.0096(7) 0.0010(7)
O1 0.023(4) 0.034(3) 0.044(3) -0.005(2) 0.008(3) 0.003(2)
O3 0.041(4) 0.042(4) 0.063(4) 0.001(3) 0.018(3) 0.003(3)
N1 0.036(5) 0.038(4) 0.068(5) 0.005(4) 0.016(4) -0.007(4)
N2 0.043(5) 0.032(4) 0.052(4) -0.001(3) 0.010(4) 0.006(3)
O31 0.044(4) 0.038(3) 0.056(4) 0.019(3) 0.023(3) 0.007(3)
O33 0.048(4) 0.037(3) 0.047(3) 0.003(3) 0.015(3) 0.021(3)
N31 0.033(5) 0.048(5) 0.059(5) 0.003(4) 0.010(4) -0.003(4)
N32 0.044(5) 0.034(4) 0.066(5) 0.004(3) 0.017(4) -0.005(4)
O61 0.036(4) 0.047(4) 0.040(3) 0.000(3) 0.004(3) -0.003(3)
O63 0.052(4) 0.024(3) 0.041(3) 0.011(2) 0.005(3) 0.012(3)
N61 0.034(5) 0.043(4) 0.036(4) -0.001(3) 0.004(3) 0.013(4)
N62 0.026(4) 0.030(4) 0.054(4) 0.007(3) 0.003(3) -0.002(3)
C1 0.042(7) 0.040(5) 0.086(7) 0.011(5) 0.015(6) 0.005(5)
C2 0.030(6) 0.045(6) 0.092(8) -0.005(5) 0.008(5) 0.008(5)
C3 0.044(7) 0.054(6) 0.072(7) 0.000(5) 0.013(6) 0.018(5)
C4 0.036(6) 0.035(5) 0.077(7) -0.003(4) 0.015(5) 0.009(4)
C5 0.036(6) 0.033(5) 0.055(5) -0.006(4) 0.016(4) -0.002(4)
C6 0.022(5) 0.035(5) 0.055(5) 0.001(4) 0.007(4) 0.004(4)
O2 0.035(4) 0.039(3) 0.052(4) 0.008(3) 0.014(3) 0.002(3)
C7 0.039(6) 0.035(5) 0.063(6) -0.001(4) 0.012(5) 0.016(4)
C8 0.038(7) 0.061(7) 0.071(7) -0.017(5) 0.001(5) 0.015(5)
C9 0.042(7) 0.065(7) 0.073(7) -0.013(5) 0.000(6) 0.024(6)
C10 0.049(7) 0.040(5) 0.075(7) -0.018(5) 0.003(6) 0.009(5)
C11 0.029(6) 0.030(4) 0.058(5) -0.011(4) -0.006(4) -0.001(4)
C12 0.035(6) 0.040(5) 0.053(5) -0.005(4) 0.005(4) -0.005(4)
O4 0.052(5) 0.038(4) 0.075(5) 0.006(3) 0.003(4) -0.009(3)
C13 0.033(6) 0.040(5) 0.056(5) 0.000(4) 0.006(4) 0.008(4)
C14 0.039(7) 0.057(7) 0.093(8) -0.002(6) -0.017(6) -0.017(5)
C15 0.045(8) 0.078(9) 0.086(8) -0.007(7) -0.014(6) 0.001(6)
C16 0.062(8) 0.049(6) 0.076(7) 0.007(6) -0.004(6) 0.002(6)
C17 0.044(7) 0.058(6) 0.058(6) -0.003(5) 0.002(5) 0.000(5)
N3 0.036(5) 0.043(5) 0.055(5) 0.007(3) -0.011(4) 0.008(4)
C18 0.055(7) 0.051(6) 0.068(6) -0.005(5) 0.026(6) -0.012(5)
C19 0.077(10) 0.092(9) 0.078(8) 0.029(6) 0.030(7) -0.029(7)
C20 0.068(9) 0.038(6) 0.102(9) 0.007(6) 0.000(7) -0.006(6)
C21 0.083(13) 0.22(2) 0.27(2) 0.17(2) 0.069(15) 0.004(13)
C31 0.040(7) 0.063(6) 0.053(6) 0.019(5) 0.003(5) 0.012(5)
C32 0.037(7) 0.093(9) 0.073(7) 0.041(6) -0.002(6) 0.001(6)
C33 0.074(10) 0.109(11) 0.096(10) 0.057(9) -0.024(8) -0.020(8)
C34 0.062(9) 0.106(10) 0.089(9) 0.061(8) 0.008(7) -0.010(7)
C35 0.044(7) 0.057(6) 0.044(5) 0.024(4) 0.003(5) 0.018(5)
C36 0.042(6) 0.033(5) 0.064(6) 0.014(4) 0.011(5) -0.007(4)
O32 0.055(5) 0.039(4) 0.073(4) 0.010(3) 0.032(4) 0.002(3)
C37 0.038(6) 0.035(5) 0.050(5) 0.016(4) 0.017(4) -0.002(4)
C38 0.036(6) 0.049(6) 0.066(6) 0.009(5) 0.025(5) 0.004(5)
C39 0.044(7) 0.051(6) 0.067(6) 0.018(5) 0.019(5) 0.001(5)
C40 0.040(6) 0.055(6) 0.059(6) 0.002(5) 0.022(5) 0.005(5)
C41 0.017(5) 0.047(5) 0.052(5) 0.007(4) 0.007(4) 0.002(4)
C42 0.043(6) 0.037(5) 0.051(5) 0.005(4) 0.019(4) 0.005(4)
O34 0.035(5) 0.052(4) 0.073(5) 0.001(3) 0.019(4) 0.006(3)
C43 0.024(6) 0.053(6) 0.056(6) 0.004(5) 0.006(4) 0.004(4)
C44 0.042(7) 0.055(6) 0.075(7) 0.015(5) 0.015(6) 0.004(5)
C45 0.034(8) 0.094(9) 0.085(9) 0.013(7) 0.015(6) 0.003(6)
C46 0.046(8) 0.090(9) 0.068(7) -0.003(6) 0.003(6) 0.005(7)
C47 0.047(8) 0.072(8) 0.067(7) -0.003(6) 0.006(6) -0.005(6)
N33 0.031(5) 0.054(5) 0.069(5) -0.003(4) 0.010(4) -0.003(4)
C48 0.085(10) 0.052(7) 0.157(13) 0.012(8) 0.090(10) 0.020(7)
C49 0.22(2) 0.043(7) 0.29(2) -0.023(11) 0.201(19) -0.003(10)
C50 0.050(8) 0.074(8) 0.088(8) -0.015(7) 0.007(7) -0.005(6)
C51 0.23(2) 0.052(8) 0.178(18) -0.020(10) -0.054(17) 0.021(12)
C61 0.025(6) 0.054(6) 0.044(5) 0.005(4) 0.001(4) -0.002(4)
C62 0.039(7) 0.059(7) 0.072(7) -0.006(5) 0.007(6) -0.009(5)
C63 0.047(8) 0.069(8) 0.097(9) -0.026(7) -0.007(7) 0.003(6)
C64 0.045(8) 0.066(7) 0.087(8) -0.011(6) 0.000(6) 0.001(6)
C65 0.034(7) 0.056(6) 0.042(5) 0.000(4) 0.003(4) 0.002(4)
C66 0.033(6) 0.057(6) 0.042(5) -0.008(4) 0.009(4) 0.000(5)
O62 0.065(5) 0.064(4) 0.039(3) -0.007(3) 0.016(3) 0.017(4)
C67 0.037(6) 0.044(5) 0.049(5) 0.001(4) 0.012(4) 0.004(4)
C68 0.053(7) 0.042(5) 0.063(6) 0.004(5) 0.009(5) -0.002(5)
C69 0.045(7) 0.041(5) 0.069(6) 0.003(5) 0.014(5) 0.015(5)
C70 0.044(6) 0.034(5) 0.053(5) 0.011(4) 0.009(5) 0.001(4)
C71 0.025(5) 0.037(4) 0.041(4) -0.003(4) 0.017(4) 0.014(4)
C72 0.052(7) 0.029(4) 0.045(5) 0.004(4) 0.012(5) 0.008(4)
O64 0.042(4) 0.051(4) 0.053(4) 0.005(3) 0.014(3) 0.013(3)
C73 0.037(6) 0.034(5) 0.046(5) 0.005(4) 0.001(4) 0.004(4)
C74 0.047(7) 0.040(5) 0.049(5) -0.001(4) 0.003(5) 0.004(4)
C75 0.045(7) 0.048(6) 0.076(7) 0.008(5) 0.008(6) 0.017(5)
C76 0.043(7) 0.051(6) 0.088(8) 0.010(6) 0.008(6) 0.018(5)
C77 0.042(7) 0.074(8) 0.086(8) 0.014(6) 0.025(6) 0.027(6)
N63 0.042(5) 0.037(4) 0.062(5) 0.007(4) 0.015(4) 0.010(4)
C78 0.177(19) 0.090(10) 0.055(8) 0.026(6) 0.030(10) 0.026(10)
C79 0.16(2) 0.36(3) 0.060(10) 0.072(14) 0.028(12) 0.10(2)
C80 0.062(9) 0.073(8) 0.069(7) 0.010(6) 0.019(6) 0.026(6)
C81 0.172(19) 0.33(3) 0.086(12) 0.017(14) 0.073(12) 0.128(19)
Cl1 0.082(2) 0.0620(16) 0.0609(15) 0.0002(13) 0.0236(15) -0.0233(16)
Cl2 0.0481(17) 0.0574(15) 0.0675(15) 0.0126(12) 0.0066(13) -0.0075(13)
O95 0.084(7) 0.089(6) 0.138(8) -0.040(6) 0.004(6) -0.015(5)
O96 0.123(8) 0.109(7) 0.156(9) 0.095(7) 0.016(7) -0.028(6)
O97 0.061(7) 0.170(11) 0.116(7) 0.000(7) 0.014(6) 0.041(7)
O98 0.071(6) 0.107(7) 0.065(5) 0.014(4) -0.020(4) 0.004(5)
O99 0.092(7) 0.088(7) 0.108(7) 0.005(5) 0.029(6) -0.001(6)
C91 0.111(13) 0.073(9) 0.077(8) -0.003(7) 0.018(8) -0.010(9)
C92 0.100(13) 0.109(12) 0.081(10) 0.022(8) 0.012(8) -0.017(9)

loop_
_atom_type_symbol
_atom_type_description
_atom_type_scat_dispersion_real
_atom_type_scat_dispersion_imag
_atom_type_scat_source
C C 0.0181 0.0091 'International Tables Vol C Tables 4.2.6.8 and 6.1.1.4'
H H 0.0000 0.0000 'International Tables Vol C Tables 4.2.6.8 and 6.1.1.4'
N N 0.0311 0.0180 'International Tables Vol C Tables 4.2.6.8 and 6.1.1.4'
O O 0.0492 0.0322 'International Tables Vol C Tables 4.2.6.8 and 6.1.1.4'
Cl Cl 0.3639 0.7018 'International Tables Vol C Tables 4.2.6.8 and 6.1.1.4'
Ni Ni -3.0029 0.5091 'International Tables Vol C Tables 4.2.6.8 and 6.1.1.4'
Gd Gd -8.8380 11.9157 'International Tables Vol C Tables 4.2.6.8 and 6.1.1.4'

loop_
_geom_angle_atom_site_label_1
_geom_angle_atom_site_label_2
_geom_angle_atom_site_label_3
_geom_angle
O1 Gd O61 71.7(2)
O1 Gd O31 73.16(19)
O61 Gd O31 73.3(2)
O1 Gd O63 94.5(2)
O61 Gd O63 126.5(2)
O31 Gd O63 153.0(2)
O1 Gd O33 154.78(19)
O61 Gd O33 96.8(2)
O31 Gd O33 126.2(2)
O63 Gd O33 73.9(2)
O1 Gd O3 125.4(2)
O61 Gd O3 156.9(2)
O31 Gd O3 95.7(2)
O63 Gd O3 71.6(2)
O33 Gd O3 72.9(2)
O1 Gd N62 76.2(2)
O61 Gd N62 64.7(2)
O31 Gd N62 133.9(2)
O63 Gd N62 61.7(2)
O33 Gd N62 78.6(2)
O3 Gd N62 130.3(2)
O1 Gd N2 64.3(2)
O61 Gd N2 133.1(2)
O31 Gd N2 79.1(2)
O63 Gd N2 73.9(2)
O33 Gd N2 130.0(2)
O3 Gd N2 61.2(2)
N62 Gd N2 116.6(2)
O1 Gd N32 134.3(2)
O61 Gd N32 79.8(2)
O31 Gd N32 64.7(2)
O63 Gd N32 131.2(2)
O33 Gd N32 61.5(2)
O3 Gd N32 77.0(2)
N62 Gd N32 122.3(2)
N2 Gd N32 120.8(2)
O1 Gd Ni 43.32(14)
O61 Gd Ni 43.41(15)
O31 Gd Ni 42.94(16)
O63 Gd Ni 136.35(15)
O33 Gd Ni 137.67(13)
O3 Gd Ni 136.13(14)
N62 Gd Ni 91.62(16)
N2 Gd Ni 91.30(17)
N32 Gd Ni 91.89(18)
N31 Ni N61 100.4(3)
N31 Ni O31 80.8(3)
N61 Ni O31 166.1(3)
N31 Ni O1 166.2(3)
N61 Ni O1 93.2(2)
O31 Ni O1 85.4(2)
N31 Ni O61 96.7(3)
N61 Ni O61 80.3(3)
O31 Ni O61 85.8(2)
O1 Ni O61 83.1(2)
N31 Ni N1 100.2(3)
N61 Ni N1 97.7(3)
O31 Ni N1 95.7(3)
O1 Ni N1 80.3(3)
O61 Ni N1 163.1(3)
N31 Ni Gd 118.9(2)
N61 Ni Gd 118.0(2)
O31 Ni Gd 51.36(16)
O1 Ni Gd 50.81(17)
O61 Ni Gd 51.16(15)
N1 Ni Gd 117.8(2)
C6 O1 Ni 116.2(5)
C6 O1 Gd 130.5(5)
Ni O1 Gd 85.9(2)
C12 O3 Gd 130.8(5)
C12 O3 HO3 109.5
Gd O3 HO3 119.0
C5 N1 C1 118.8(9)
C5 N1 Ni 114.2(6)
C1 N1 Ni 125.6(7)
C11 N2 C7 119.0(8)
C11 N2 Gd 121.9(6)
C7 N2 Gd 119.1(6)
C36 O31 Ni 116.8(5)
C36 O31 Gd 128.5(6)
Ni O31 Gd 85.7(2)
C42 O33 Gd 130.9(5)
C42 O33 HO33 109.5
Gd O33 HO33 119.0
C35 N31 C31 120.4(8)
C35 N31 Ni 113.9(6)
C31 N31 Ni 125.6(7)
C41 N32 C37 120.6(8)
C41 N32 Gd 121.6(6)
C37 N32 Gd 117.3(6)
C66 O61 Ni 114.9(6)
C66 O61 Gd 128.4(5)
Ni O61 Gd 85.4(2)
C72 O63 Gd 130.6(5)
C72 O63 HO63 109.5
Gd O63 HO63 118.7
C65 N61 C61 119.1(9)
C65 N61 Ni 115.0(7)
C61 N61 Ni 125.9(6)
C71 N62 C67 116.7(7)
C71 N62 Gd 123.5(5)
C67 N62 Gd 119.7(5)
N1 C1 C2 122.3(11)
N1 C1 H1 118.9
C2 C1 H1 118.9
C1 C2 C3 117.8(10)
C1 C2 H2 121.1
C3 C2 H2 121.1
C4 C3 C2 119.9(10)
C4 C3 H3 120.0
C2 C3 H3 120.0
C5 C4 C3 119.2(10)
C5 C4 H4 120.4
C3 C4 H4 120.4
N1 C5 C4 122.0(9)
N1 C5 C6 115.7(8)
C4 C5 C6 122.3(8)
O1 C6 O2 112.1(6)
O1 C6 C7 111.1(7)
O2 C6 C7 104.1(7)
O1 C6 C5 111.2(7)
O2 C6 C5 107.7(7)
C7 C6 C5 110.3(7)
C6 O2 C18 112.7(7)
N2 C7 C8 121.0(9)
N2 C7 C6 115.1(8)
C8 C7 C6 123.9(9)
C9 C8 C7 120.0(11)
C9 C8 H8 120.0
C7 C8 H8 120.0
C8 C9 C10 120.2(11)
C8 C9 H9 119.9
C10 C9 H9 119.9
C9 C10 C11 119.2(10)
C9 C10 H10 120.4
C11 C10 H10 120.4
N2 C11 C10 120.4(9)
N2 C11 C12 118.7(8)
C10 C11 C12 120.9(8)
O4 C12 O3 112.6(8)
O4 C12 C11 112.1(8)
O3 C12 C11 106.9(7)
O4 C12 C13 105.4(7)
O3 C12 C13 110.5(7)
C11 C12 C13 109.4(8)
C12 O4 C20 113.6(7)
N3 C13 C14 122.1(9)
N3 C13 C12 113.9(8)
C14 C13 C12 124.0(9)
C13 C14 C15 120.0(10)
C13 C14 H14 120.0
C15 C14 H14 120.0
C16 C15 C14 118.0(10)
C16 C15 H15 121.0
C14 C15 H15 121.0
C17 C16 C15 117.8(10)
C17 C16 H16 121.1
C15 C16 H16 121.1
N3 C17 C16 124.9(10)
N3 C17 H17 117.5
C16 C17 H17 117.5
C13 N3 C17 117.1(8)
O2 C18 C19 107.5(8)
O2 C18 H18A 110.2
C19 C18 H18A 110.2
O2 C18 H18B 110.2
C19 C18 H18B 110.2
H18A C18 H18B 108.5
C18 C19 H19A 109.5
C18 C19 H19B 109.5
H19A C19 H19B 109.5
C18 C19 H19C 109.5
H19A C19 H19C 109.5
H19B C19 H19C 109.5
O4 C20 C21 111.0(11)
O4 C20 H20A 109.4
C21 C20 H20A 109.4
O4 C20 H20B 109.4
C21 C20 H20B 109.4
H20A C20 H20B 108.0
C20 C21 H21A 109.5
C20 C21 H21B 109.5
H21A C21 H21B 109.5
C20 C21 H21C 109.5
H21A C21 H21C 109.5
H21B C21 H21C 109.5
N31 C31 C32 121.6(10)
N31 C31 H31 119.2
C32 C31 H31 119.2
C33 C32 C31 118.4(11)
C33 C32 H32 120.8
C31 C32 H32 120.8
C32 C33 C34 122.4(11)
C32 C33 H33 118.8
C34 C33 H33 118.8
C33 C34 C35 116.3(11)
C33 C34 H34 121.9
C35 C34 H34 121.9
N31 C35 C34 120.8(9)
N31 C35 C36 119.2(8)
C34 C35 C36 119.9(10)
O31 C36 O32 111.6(8)
O31 C36 C37 110.6(7)
O32 C36 C37 102.8(7)
O31 C36 C35 108.5(8)
O32 C36 C35 110.3(7)
C37 C36 C35 112.9(8)
C36 O32 C48 113.1(8)
N32 C37 C38 119.3(9)
N32 C37 C36 118.1(7)
C38 C37 C36 122.5(8)
C39 C38 C37 119.6(9)
C39 C38 H38 120.2
C37 C38 H38 120.2
C38 C39 C40 120.7(9)
C38 C39 H39 119.7
C40 C39 H39 119.7
C39 C40 C41 117.5(9)
C39 C40 H40 121.2
C41 C40 H40 121.2
N32 C41 C40 122.2(8)
N32 C41 C42 118.5(8)
C40 C41 C42 119.0(8)
O34 C42 O33 109.6(7)
O34 C42 C41 112.3(8)
O33 C42 C41 106.7(7)
O34 C42 C43 105.7(8)
O33 C42 C43 112.2(8)
C41 C42 C43 110.4(8)
C42 O34 C50 116.0(8)
C44 C43 N33 122.3(9)
C44 C43 C42 122.9(9)
N33 C43 C42 114.5(8)
C43 C44 C45 119.1(11)
C43 C44 H44 120.4
C45 C44 H44 120.4
C46 C45 C44 118.1(12)
C46 C45 H45 120.9
C44 C45 H45 120.9
C45 C46 C47 121.2(12)
C45 C46 H46 119.4
C47 C46 H46 119.4
N33 C47 C46 121.7(11)
N33 C47 H47 119.1
C46 C47 H47 119.1
C47 N33 C43 117.3(9)
O32 C48 C49 105.4(9)
O32 C48 H48A 110.7
C49 C48 H48A 110.7
O32 C48 H48B 110.7
C49 C48 H48B 110.7
H48A C48 H48B 108.8
C48 C49 H49A 109.5
C48 C49 H49B 109.5
H49A C49 H49B 109.5
C48 C49 H49C 109.5
H49A C49 H49C 109.5
H49B C49 H49C 109.5
O34 C50 C51 110.9(11)
O34 C50 H50A 109.5
C51 C50 H50A 109.5
O34 C50 H50B 109.5
C51 C50 H50B 109.5
H50A C50 H50B 108.1
C50 C51 H51A 109.5
C50 C51 H51B 109.5
H51A C51 H51B 109.5
C50 C51 H51C 109.5
H51A C51 H51C 109.5
H51B C51 H51C 109.5
C62 C61 N61 123.0(10)
C62 C61 H61 118.5
N61 C61 H61 118.5
C61 C62 C63 118.5(11)
C61 C62 H62 120.7
C63 C62 H62 120.7
C64 C63 C62 119.4(11)
C64 C63 H63 120.3
C62 C63 H63 120.3
C63 C64 C65 118.6(11)
C63 C64 H64 120.7
C65 C64 H64 120.7
N61 C65 C64 121.4(10)
N61 C65 C66 117.3(9)
C64 C65 C66 121.3(9)
O61 C66 O62 111.7(8)
O61 C66 C65 111.4(8)
O62 C66 C65 109.3(7)
O61 C66 C67 111.2(7)
O62 C66 C67 101.1(7)
C65 C66 C67 111.8(8)
C78 O62 C66 116.4(8)
N62 C67 C68 122.0(9)
N62 C67 C66 115.2(8)
C68 C67 C66 122.8(9)
C67 C68 C69 120.2(10)
C67 C68 H68 119.9
C69 C68 H68 119.9
C70 C69 C68 118.3(9)
C70 C69 H69 120.8
C68 C69 H69 120.8
C69 C70 C71 117.9(8)
C69 C70 H70 121.0
C71 C70 H70 121.0
N62 C71 C70 124.4(8)
N62 C71 C72 115.4(7)
C70 C71 C72 120.1(7)
O63 C72 O64 112.1(7)
O63 C72 C71 107.9(6)
O64 C72 C71 111.9(8)
O63 C72 C73 111.5(7)
O64 C72 C73 105.0(7)
C71 C72 C73 108.4(7)
C72 O64 C80 114.1(7)
N63 C73 C74 123.7(9)
N63 C73 C72 114.6(7)
C74 C73 C72 121.7(8)
C73 C74 C75 116.1(9)
C73 C74 H74 122.0
C75 C74 H74 122.0
C76 C75 C74 120.6(9)
C76 C75 H75 119.7
C74 C75 H75 119.7
C75 C76 C77 119.4(10)
C75 C76 H76 120.3
C77 C76 H76 120.3
N63 C77 C76 122.5(10)
N63 C77 H77 118.7
C76 C77 H77 118.7
C77 N63 C73 117.7(8)
O62 C78 C79 114.5(12)
O62 C78 H78A 108.6
C79 C78 H78A 108.6
O62 C78 H78B 108.6
C79 C78 H78B 108.6
H78A C78 H78B 107.6
C78 C79 H79A 109.5
C78 C79 H79B 109.5
H79A C79 H79B 109.5
C78 C79 H79C 109.5
H79A C79 H79C 109.5
H79B C79 H79C 109.5
O64 C80 C81 107.7(10)
O64 C80 H80A 110.2
C81 C80 H80A 110.2
O64 C80 H80B 110.2
C81 C80 H80B 110.2
H80A C80 H80B 108.5
C80 C81 H81A 109.5
C80 C81 H81B 109.5
H81A C81 H81B 109.5
C80 C81 H81C 109.5
H81A C81 H81C 109.5
H81B C81 H81C 109.5
O92A Cl1 O94 164.6(10)
O92A Cl1 O91 79.3(11)
O94 Cl1 O91 108.0(10)
O92A Cl1 O92 51.9(9)
O94 Cl1 O92 113.2(10)
O91 Cl1 O92 115.7(10)
O92A Cl1 O93 104.9(13)
O94 Cl1 O93 82.2(11)
O91 Cl1 O93 125.8(13)
O92 Cl1 O93 107.1(12)
O92A Cl1 O91A 110.4(17)
O94 Cl1 O91A 73.6(16)
O91 Cl1 O91A 35.7(15)
O92 Cl1 O91A 123.8(16)
O93 Cl1 O91A 128.8(17)
O92A Cl1 O94A 101.7(12)
O94 Cl1 O94A 62.9(11)
O91 Cl1 O94A 118.7(13)
O92 Cl1 O94A 52.6(11)
O93 Cl1 O94A 113.3(14)
O91A Cl1 O94A 94.8(18)
O92A Cl1 O93A 82.3(12)
O94 Cl1 O93A 108.5(11)
O91 Cl1 O93A 102.9(12)
O92 Cl1 O93A 107.9(12)
O93 Cl1 O93A 29.8(11)
O91A Cl1 O93A 123.1(17)
O94A Cl1 O93A 138.3(13)
O96 Cl2 O97 110.6(7)
O96 Cl2 O98 112.2(6)
O97 Cl2 O98 111.1(6)
O96 Cl2 O95 108.2(7)
O97 Cl2 O95 108.2(6)
O98 Cl2 O95 106.4(6)
C91 O99 H99 109.5
O99 C91 C92 111.5(12)
O99 C91 H91A 109.3
C92 C91 H91A 109.3
O99 C91 H91B 109.3
C92 C91 H91B 109.3
H91A C91 H91B 108.0
C91 C92 H92A 109.5
C91 C92 H92B 109.5
H92A C92 H92B 109.5
C91 C92 H92C 109.5
H92A C92 H92C 109.5
H92B C92 H92C 109.5

loop_
_geom_bond_atom_site_label_1
_geom_bond_atom_site_label_2
_geom_bond_distance
Gd O1 2.321(6)
Gd O61 2.335(5)
Gd O31 2.340(5)
Gd O63 2.419(5)
Gd O33 2.425(6)
Gd O3 2.446(6)
Gd N62 2.552(6)
Gd N2 2.563(7)
Gd N32 2.580(8)
Gd Ni 2.9875(16)
Ni N31 2.034(8)
Ni N61 2.034(8)
Ni O31 2.041(6)
Ni O1 2.055(6)
Ni O61 2.060(6)
Ni N1 2.066(8)
O1 C6 1.364(10)
O3 C12 1.409(10)
O3 HO3 0.8400
N1 C5 1.339(10)
N1 C1 1.353(11)
N2 C11 1.356(10)
N2 C7 1.365(11)
O31 C36 1.383(10)
O33 C42 1.412(10)
O33 HO33 0.8400
N31 C35 1.314(12)
N31 C31 1.360(11)
N32 C41 1.332(11)
N32 C37 1.336(10)
O61 C66 1.389(11)
O63 C72 1.398(9)
O63 HO63 0.8400
N61 C65 1.330(11)
N61 C61 1.361(11)
N62 C71 1.345(9)
N62 C67 1.349(11)
C1 C2 1.384(13)
C1 H1 0.9500
C2 C3 1.385(14)
C2 H2 0.9500
C3 C4 1.377(12)
C3 H3 0.9500
C4 C5 1.371(12)
C4 H4 0.9500
C5 C6 1.554(11)
C6 O2 1.435(10)
C6 C7 1.536(12)
O2 C18 1.447(11)
C7 C8 1.399(13)
C8 C9 1.356(14)
C8 H8 0.9500
C9 C10 1.364(15)
C9 H9 0.9500
C10 C11 1.428(12)
C10 H10 0.9500
C11 C12 1.481(13)
C12 O4 1.397(10)
C12 C13 1.554(12)
O4 C20 1.438(12)
C13 N3 1.322(11)
C13 C14 1.367(13)
C14 C15 1.396(15)
C14 H14 0.9500
C15 C16 1.375(15)
C15 H15 0.9500
C16 C17 1.351(13)
C16 H16 0.9500
C17 N3 1.350(11)
C17 H17 0.9500
C18 C19 1.511(11)
C18 H18A 0.9900
C18 H18B 0.9900
C19 H19A 0.9800
C19 H19B 0.9800
C19 H19C 0.9800
C20 C21 1.458(13)
C20 H20A 0.9900
C20 H20B 0.9900
C21 H21A 0.9800
C21 H21B 0.9800
C21 H21C 0.9800
C31 C32 1.377(12)
C31 H31 0.9500
C32 C33 1.347(15)
C32 H32 0.9500
C33 C34 1.381(16)
C33 H33 0.9500
C34 C35 1.443(12)
C34 H34 0.9500
C35 C36 1.550(13)
C36 O32 1.434(10)
C36 C37 1.513(13)
O32 C48 1.445(11)
C37 C38 1.427(11)
C38 C39 1.342(13)
C38 H38 0.9500
C39 C40 1.388(12)
C39 H39 0.9500
C40 C41 1.391(12)
C40 H40 0.9500
C41 C42 1.509(12)
C42 O34 1.399(10)
C42 C43 1.517(13)
O34 C50 1.429(12)
C43 C44 1.357(14)
C43 N33 1.365(12)
C44 C45 1.412(15)
C44 H44 0.9500
C45 C46 1.333(16)
C45 H45 0.9500
C46 C47 1.371(15)
C46 H46 0.9500
C47 N33 1.354(13)
C47 H47 0.9500
C48 C49 1.510(13)
C48 H48A 0.9900
C48 H48B 0.9900
C49 H49A 0.9800
C49 H49B 0.9800
C49 H49C 0.9800
C50 C51 1.481(13)
C50 H50A 0.9900
C50 H50B 0.9900
C51 H51A 0.9800
C51 H51B 0.9800
C51 H51C 0.9800
C61 C62 1.350(12)
C61 H61 0.9500
C62 C63 1.401(14)
C62 H62 0.9500
C63 C64 1.382(15)
C63 H63 0.9500
C64 C65 1.408(13)
C64 H64 0.9500
C65 C66 1.514(14)
C66 O62 1.458(10)
C66 C67 1.537(12)
O62 C78 1.432(12)
C67 C68 1.367(12)
C68 C69 1.389(12)
C68 H68 0.9500
C69 C70 1.374(12)
C69 H69 0.9500
C70 C71 1.376(11)
C70 H70 0.9500
C71 C72 1.538(11)
C72 O64 1.408(10)
C72 C73 1.541(12)
O64 C80 1.445(12)
C73 N63 1.348(11)
C73 C74 1.389(11)
C74 C75 1.399(13)
C74 H74 0.9500
C75 C76 1.350(14)
C75 H75 0.9500
C76 C77 1.376(13)
C76 H76 0.9500
C77 N63 1.331(11)
C77 H77 0.9500
C78 C79 1.465(16)
C78 H78A 0.9900
C78 H78B 0.9900
C79 H79A 0.9800
C79 H79B 0.9800
C79 H79C 0.9800
C80 C81 1.476(13)
C80 H80A 0.9900
C80 H80B 0.9900
C81 H81A 0.9800
C81 H81B 0.9800
C81 H81C 0.9800
Cl1 O92A 1.386(17)
Cl1 O94 1.414(12)
Cl1 O91 1.417(13)
Cl1 O92 1.421(13)
Cl1 O93 1.457(15)
Cl1 O91A 1.48(4)
Cl1 O94A 1.49(3)
Cl1 O93A 1.57(2)
Cl2 O96 1.392(8)
Cl2 O97 1.408(9)
Cl2 O98 1.427(7)
Cl2 O95 1.427(8)
O99 C91 1.424(14)
O99 H99 0.8400
C91 C92 1.469(16)
C91 H91A 0.9900
C91 H91B 0.9900
C92 H92A 0.9800
C92 H92B 0.9800
C92 H92C 0.9800
